data_7127045
loop_
_publ_author_name
'Sekine, Yoshihiro'
'Chen, Jian'
'Eguchi, Naoki'
'Miyasaka, Hitoshi'

_publ_section_title
;
 Fine tuning of intra-lattice electron transfers through site doping in
 tetraoxolene-bridged iron honeycomb layers.
;
_journal_issue 74
_journal_name_full 'Chemical communications (Cambridge, England)'
_journal_page_first 10867
_journal_page_last 10870
_journal_paper_doi 10.1039/d0cc03808c
_journal_volume 56
_journal_year 2020
_chemical_formula_moiety 'C18 Cl4.98 F1.02 Fe2 O12, 2(C12 H28 N), 2(C3 H6 O), O'
_chemical_formula_sum 'C48 H70 Cl4.98 F1.02 Fe2 N2 O15'
_chemical_formula_weight 1222.68
_space_group_crystal_system monoclinic
_space_group_IT_number 14
_space_group_name_Hall '-P 2ybc'
_space_group_name_H-M_alt 'P 1 21/c 1'
_atom_sites_solution_hydrogens geom
_atom_sites_solution_primary dual
_audit_creation_date 2020-08-01
_audit_creation_method
;
Olex2 1.3
(compiled Nov 21 2019 18:19:11 for OlexSys, GUI svn.r6003)
;
_audit_update_record
;
2020-08-04 deposited with the CCDC.	2020-08-06 downloaded from the CCDC.
;
_cell_angle_alpha 90
_cell_angle_beta 107.832(2)
_cell_angle_gamma 90
_cell_formula_units_Z 4
_cell_length_a 20.0262(4)
_cell_length_b 21.8928(4)
_cell_length_c 14.3496(3)
_cell_measurement_reflns_used 29417
_cell_measurement_temperature 103.15
_cell_measurement_theta_max 31.2810
_cell_measurement_theta_min 1.7860
_cell_volume 5989.0(2)
_computing_cell_refinement 'CrysAlisPro 1.171.39.46 (Rigaku OD, 2018)'
_computing_data_collection 'CrysAlisPro 1.171.39.46 (Rigaku OD, 2018)'
_computing_data_reduction 'CrysAlisPro 1.171.39.46 (Rigaku OD, 2018)'
_computing_molecular_graphics 'Olex2 1.3 (Dolomanov et al., 2009)'
_computing_publication_material 'Olex2 1.3 (Dolomanov et al., 2009)'
_computing_structure_refinement 'SHELXL 2014/7 (Sheldrick, 2015)'
_computing_structure_solution 'SHELXT 2014/5 (Sheldrick, 2014)'
_diffrn_ambient_temperature 103.15
_diffrn_detector 'CCD plate'
_diffrn_measured_fraction_theta_full 0.998
_diffrn_measured_fraction_theta_max 0.998
_diffrn_measurement_details
;
List of Runs (angles in degrees, time in seconds):

  # Type    Start    End  Width  t~exp~   \w     \q     \k     \f   Frames
#--------------------------------------------------------------------------
  1  \w   -110.00  70.00   0.50   10.00    --  -20.00  45.00   0.00  360
  2  \w   -110.00  70.00   0.50   10.00    --  -20.00  45.00  90.00  360
;
_diffrn_measurement_device 'abstract diffractometer'
_diffrn_measurement_device_type 'dtrek-CrysAlisPro-abstract goniometer imported rigaku-d*trek images'
_diffrn_measurement_method '\w scans'
_diffrn_orient_matrix_type 'CrysAlisPro convention (1999,Acta A55,543-557)'
_diffrn_orient_matrix_UB_11 0.0252162000
_diffrn_orient_matrix_UB_12 0.0078495000
_diffrn_orient_matrix_UB_13 0.0451000000
_diffrn_orient_matrix_UB_21 0.0272854000
_diffrn_orient_matrix_UB_22 -0.0093038000
_diffrn_orient_matrix_UB_23 -0.0187891000
_diffrn_orient_matrix_UB_31 0.0018860000
_diffrn_orient_matrix_UB_32 0.0300216000
_diffrn_orient_matrix_UB_33 -0.0176099000
_diffrn_radiation_monochromator graphite
_diffrn_radiation_probe x-ray
_diffrn_radiation_type 'Mo K\a'
_diffrn_radiation_wavelength 0.71073
_diffrn_reflns_av_R_equivalents 0.0256
_diffrn_reflns_av_unetI/netI 0.0183
_diffrn_reflns_Laue_measured_fraction_full 0.998
_diffrn_reflns_Laue_measured_fraction_max 0.998
_diffrn_reflns_limit_h_max 24
_diffrn_reflns_limit_h_min -18
_diffrn_reflns_limit_k_max 26
_diffrn_reflns_limit_k_min -26
_diffrn_reflns_limit_l_max 17
_diffrn_reflns_limit_l_min -17
_diffrn_reflns_number 41330
_diffrn_reflns_point_group_measured_fraction_full 0.998
_diffrn_reflns_point_group_measured_fraction_max 0.998
_diffrn_reflns_theta_full 25.242
_diffrn_reflns_theta_max 25.349
_diffrn_reflns_theta_min 1.804
_diffrn_source 'fine-focus sealed X-ray tube'
_diffrn_source_type 'Enhance (Mo) X-ray Source'
_exptl_absorpt_coefficient_mu 0.770
_exptl_absorpt_correction_T_max 1.00000
_exptl_absorpt_correction_T_min 0.85461
_exptl_absorpt_correction_type multi-scan
_exptl_absorpt_process_details
;
CrysAlisPro 1.171.39.46 (Rigaku Oxford Diffraction, 2018)
Empirical absorption correction using spherical harmonics,
 implemented in SCALE3 ABSPACK scaling algorithm.
;
_exptl_crystal_colour black
_exptl_crystal_colour_primary black
_exptl_crystal_density_diffrn 1.356
_exptl_crystal_description hexagonal
_exptl_crystal_F_000 2551
_exptl_crystal_size_max 0.23
_exptl_crystal_size_mid 0.188
_exptl_crystal_size_min 0.062
_refine_diff_density_max 1.006
_refine_diff_density_min -0.438
_refine_diff_density_rms 0.078
_refine_ls_extinction_method none
_refine_ls_goodness_of_fit_ref 1.047
_refine_ls_hydrogen_treatment constr
_refine_ls_matrix_type full
_refine_ls_number_parameters 709
_refine_ls_number_reflns 10938
_refine_ls_number_restraints 5
_refine_ls_restrained_S_all 1.048
_refine_ls_R_factor_all 0.0498
_refine_ls_R_factor_gt 0.0427
_refine_ls_shift/su_max 0.001
_refine_ls_shift/su_mean 0.000
_refine_ls_structure_factor_coef Fsqd
_refine_ls_weighting_details 'w=1/[\s^2^(Fo^2^)+(0.0713P)^2^+5.5297P] where P=(Fo^2^+2Fc^2^)/3'
_refine_ls_weighting_scheme calc
_refine_ls_wR_factor_gt 0.1233
_refine_ls_wR_factor_ref 0.1294
_reflns_Friedel_coverage 0.000
_reflns_number_gt 9405
_reflns_number_total 10938
_reflns_threshold_expression 'I > 2\s(I)'
_cod_data_source_file d0cc03808c2.cif
_cod_data_source_block F-017_CCDC-2014813_R1
_cod_depositor_comments 'Adding full bibliography for 7127029--7127048.cif.'
_cod_database_code 7127045
_shelx_shelxl_version_number 2014/7
_chemical_oxdiff_formula 'C48 H70 Cl4.98 F1.02 Fe2 N2 O15'
_shelx_space_group_comment
;
The symmetry employed for this shelxl refinement is uniquely defined
by the following loop, which should always be used as a source of
symmetry information in preference to the above space-group names.
They are only intended as comments.
;
_reflns_odcompleteness_completeness 90.91
_reflns_odcompleteness_iscentric 1
_reflns_odcompleteness_theta 31.15
_olex2_refinement_description
;
1. Fixed Uiso
 At 1.2 times of:
  All C(H,H) groups
 At 1.5 times of:
  All C(H,H,H) groups
2. Restrained distances
 C8-F3
 1.33 with sigma of 0.01
 C11-F4
 1.33 with sigma of 0.02
 C17-F6
 1.33 with sigma of 0.02
 C6-F2
 1.33 with sigma of 0.02
 C14-F5
 1.33 with sigma of 0.02
3. Uiso/Uaniso restraints and constraints
Uanis(Cl1) = Uanis(F1)
Uanis(F5) = Uanis(Cl5)
Uanis(F3) = Uanis(Cl3)
Uanis(F2) = Uanis(Cl2)
4. Others
 Fixed Sof: Cl6(0.86) Cl3(0.8) Cl1(0.83) Cl4(0.8) Cl5(0.86) Cl2(0.83) O16(0.5)
 O15(0.5) F4(0.2) F6(0.14) F3(0.2) F1(0.17) F2(0.17) F5(0.14)
5.a Secondary CH2 refined with riding coordinates:
 C22(H22A,H22B), C25(H25A,H25B), C19(H19A,H19B), C28(H28A,H28B), C20(H20A,
 H20B), C29(H29A,H29B), C34(H34A,H34B), C37(H37A,H37B), C31(H31A,H31B),
 C40(H40A,H40B), C32(H32A,H32B), C35(H35A,H35B), C23(H23A,H23B), C38(H38A,H38B),
  C26(H26A,H26B), C41(H41A,H41B)
5.b Idealised Me refined as rotating group:
 C21(H21A,H21B,H21C), C30(H30A,H30B,H30C), C33(H33A,H33B,H33C), C27(H27A,H27B,
 H27C), C24(H24A,H24B,H24C), C39(H39A,H39B,H39C), C42(H42A,H42B,H42C), C48(H48A,
 H48B,H48C), C45(H45A,H45B,H45C), C36(H36A,H36B,H36C), C47(H47A,H47B,H47C),
 C44(H44A,H44B,H44C)
;
_olex2_submission_special_instructions 'No special instructions were received'
_oxdiff_exptl_absorpt_empirical_details
;
Empirical correction (ABSPACK) includes:
- Absorption correction using spherical harmonics
- Frame scaling
- Detector area scaling
;
_oxdiff_exptl_absorpt_empirical_full_max 1.741
_oxdiff_exptl_absorpt_empirical_full_min 0.474

loop_
_space_group_symop_operation_xyz
'x, y, z'
'-x, y+1/2, -z+1/2'
'-x, -y, -z'
'x, -y-1/2, z-1/2'

loop_
_atom_site_label
_atom_site_type_symbol
_atom_site_fract_x
_atom_site_fract_y
_atom_site_fract_z
_atom_site_U_iso_or_equiv
_atom_site_adp_type
_atom_site_occupancy
_atom_site_site_symmetry_order
_atom_site_calc_flag
_atom_site_refinement_flags_posn
_atom_site_refinement_flags_adp
_atom_site_refinement_flags_occupancy
_atom_site_disorder_assembly
_atom_site_disorder_group
Fe2 Fe 0.77850(2) 0.32043(2) 1.10311(2) 0.01904(10) Uani 1 1 d . . . . .
Fe1 Fe 0.76053(2) 0.68160(2) 1.09287(2) 0.01980(10) Uani 1 1 d . . . . .
Cl6 Cl 0.91967(7) 0.18011(8) 0.96163(13) 0.0262(3) Uani 0.86 1 d . . P A 2
Cl3 Cl 0.61920(4) 0.49729(5) 1.12978(10) 0.02568(19) Uani 0.8 1 d . . P B 2
Cl1 Cl 0.89720(4) 0.82574(4) 0.95016(7) 0.02460(19) Uani 0.83 1 d . . P C 2
Cl4 Cl 0.90838(9) 0.50894(9) 1.03182(13) 0.0258(3) Uani 0.8 1 d . . P D 2
Cl5 Cl 0.63639(4) 0.31620(4) 0.74930(7) 0.0324(2) Uani 0.86 1 d . . P E 2
Cl2 Cl 0.61882(5) 0.68177(5) 0.73966(8) 0.0320(2) Uani 0.83 1 d . . P F 2
O7 O 0.83268(8) 0.39650(7) 1.07815(11) 0.0228(3) Uani 1 1 d . . . . .
O8 O 0.82023(8) 0.61018(7) 1.06661(11) 0.0229(3) Uani 1 1 d . . . . .
O12 O 0.83544(8) 0.26372(7) 1.04953(10) 0.0212(3) Uani 1 1 d . . . . .
O2 O 0.81500(8) 0.74099(7) 1.04042(10) 0.0209(3) Uani 1 1 d . . . . .
O1 O 0.69879(8) 0.68497(7) 0.95384(11) 0.0222(3) Uani 1 1 d . . . . .
O11 O 0.83830(8) 0.18015(7) 0.74380(11) 0.0203(3) Uani 1 1 d . . . . .
O9 O 0.71719(8) 0.31554(7) 0.96353(11) 0.0222(3) Uani 1 1 d . . . . .
O5 O 0.70119(8) 0.60611(7) 1.10554(11) 0.0218(3) Uani 1 1 d . . . . .
O10 O 0.72215(8) 0.23552(7) 0.65822(10) 0.0216(3) Uani 1 1 d . . . . .
O3 O 0.81801(8) 0.82056(7) 0.73350(11) 0.0208(3) Uani 1 1 d . . . . .
O6 O 0.71354(8) 0.39256(7) 1.11561(11) 0.0223(3) Uani 1 1 d . . . . .
O4 O 0.70361(8) 0.76285(7) 0.64749(10) 0.0223(3) Uani 1 1 d . . . . .
N1 N 0.49135(10) 0.79890(10) 0.49378(14) 0.0262(4) Uani 1 1 d . . . . .
N2 N 0.95166(11) 0.64813(10) 0.77314(15) 0.0292(5) Uani 1 1 d . . . . .
C7 C 0.72766(11) 0.55518(10) 1.09698(15) 0.0209(5) Uani 1 1 d . . . . .
C9 C 0.73413(11) 0.44521(10) 1.10248(15) 0.0214(5) Uani 1 1 d . . . . .
C16 C 0.81233(11) 0.21127(9) 0.80101(15) 0.0180(4) Uani 1 1 d . . . . .
C10 C 0.80443(11) 0.44757(10) 1.08015(15) 0.0211(5) Uani 1 1 d . . . . .
C4 C 0.79215(11) 0.78982(10) 0.79082(15) 0.0187(4) Uani 1 1 d . . . . .
C12 C 0.79784(11) 0.55776(10) 1.07445(15) 0.0209(5) Uani 1 1 d . . . . .
C8 C 0.69876(12) 0.49892(10) 1.10693(17) 0.0226(5) Uani 1 1 d D . . . .
C5 C 0.72692(11) 0.75633(10) 0.74161(15) 0.0198(4) Uani 1 1 d . . . . .
C3 C 0.82139(11) 0.78514(10) 0.89185(15) 0.0192(4) Uani 1 1 d . . . . .
C1 C 0.72520(11) 0.71608(10) 0.89743(15) 0.0197(5) Uani 1 1 d . . . . .
C11 C 0.83121(12) 0.50372(10) 1.06421(17) 0.0230(5) Uani 1 1 d D . . . .
C15 C 0.74576(11) 0.24280(10) 0.75179(15) 0.0191(4) Uani 1 1 d . . . . .
C17 C 0.84227(11) 0.21765(10) 0.90198(16) 0.0201(4) Uani 1 1 d D . . . .
C2 C 0.79078(11) 0.74877(10) 0.94670(15) 0.0186(4) Uani 1 1 d . . . . .
C13 C 0.74358(11) 0.28430(10) 0.90710(15) 0.0200(5) Uani 1 1 d . . . . .
C18 C 0.81067(11) 0.25372(10) 0.95642(15) 0.0186(4) Uani 1 1 d . . . . .
C22 C 0.55441(12) 0.75952(11) 0.49625(19) 0.0305(5) Uani 1 1 d . . . . .
H22A H 0.5937 0.7868 0.4959 0.037 Uiso 1 1 calc R U . . .
H22B H 0.5687 0.7368 0.5589 0.037 Uiso 1 1 calc R U . . .
C6 C 0.69534(12) 0.72109(11) 0.79656(16) 0.0232(5) Uani 1 1 d D . . . .
C25 C 0.42851(12) 0.75957(12) 0.49205(19) 0.0312(5) Uani 1 1 d . . . . .
H25A H 0.3892 0.7869 0.4921 0.037 Uiso 1 1 calc R U . . .
H25B H 0.4142 0.7365 0.4297 0.037 Uiso 1 1 calc R U . . .
C19 C 0.46918(13) 0.83752(11) 0.40179(17) 0.0298(5) Uani 1 1 d . . . . .
H19A H 0.4578 0.8099 0.3445 0.036 Uiso 1 1 calc R U . . .
H19B H 0.4256 0.8595 0.4000 0.036 Uiso 1 1 calc R U . . .
C14 C 0.71365(11) 0.27792(10) 0.80674(16) 0.0223(5) Uani 1 1 d D . . . .
C28 C 0.51357(13) 0.83831(12) 0.58489(18) 0.0302(5) Uani 1 1 d . . . . .
H28A H 0.5566 0.8608 0.5855 0.036 Uiso 1 1 calc R U . . .
H28B H 0.5259 0.8112 0.6428 0.036 Uiso 1 1 calc R U . . .
C20 C 0.52220(15) 0.88391(12) 0.39067(19) 0.0346(6) Uani 1 1 d . . . . .
H20A H 0.5685 0.8641 0.4029 0.042 Uiso 1 1 calc R U . . .
H20B H 0.5270 0.9170 0.4392 0.042 Uiso 1 1 calc R U . . .
C29 C 0.45973(15) 0.88422(12) 0.59556(19) 0.0360(6) Uani 1 1 d . . . . .
H29A H 0.4143 0.8635 0.5865 0.043 Uiso 1 1 calc R U . . .
H29B H 0.4528 0.9162 0.5446 0.043 Uiso 1 1 calc R U . . .
C34 C 0.98573(14) 0.62145(13) 0.70128(19) 0.0371(6) Uani 1 1 d . . . . .
H34A H 0.9561 0.6316 0.6341 0.044 Uiso 1 1 calc R U . . .
H34B H 1.0317 0.6416 0.7118 0.044 Uiso 1 1 calc R U . . .
C37 C 1.00017(14) 0.63645(12) 0.87545(18) 0.0347(6) Uani 1 1 d . . . . .
H37A H 1.0006 0.5919 0.8876 0.042 Uiso 1 1 calc R U . . .
H37B H 1.0482 0.6482 0.8768 0.042 Uiso 1 1 calc R U . . .
C31 C 0.94113(14) 0.71669(12) 0.7536(2) 0.0343(6) Uani 1 1 d . . . . .
H31A H 0.9104 0.7223 0.6855 0.041 Uiso 1 1 calc R U . . .
H31B H 0.9157 0.7332 0.7974 0.041 Uiso 1 1 calc R U . . .
C21 C 0.49839(18) 0.91048(14) 0.2876(2) 0.0479(8) Uani 1 1 d . . . . .
H21A H 0.4955 0.8778 0.2399 0.072 Uiso 1 1 calc R U . . .
H21B H 0.5322 0.9413 0.2813 0.072 Uiso 1 1 calc R U . . .
H21C H 0.4522 0.9294 0.2754 0.072 Uiso 1 1 calc R U . . .
C30 C 0.48463(18) 0.91348(15) 0.6967(2) 0.0514(8) Uani 1 1 d . . . . .
H30A H 0.4509 0.9447 0.7019 0.077 Uiso 1 1 calc R U . . .
H30B H 0.5306 0.9324 0.7065 0.077 Uiso 1 1 calc R U . . .
H30C H 0.4884 0.8821 0.7468 0.077 Uiso 1 1 calc R U . . .
C40 C 0.88094(14) 0.61947(13) 0.7629(2) 0.0395(6) Uani 1 1 d . . . . .
H40A H 0.8888 0.5771 0.7882 0.047 Uiso 1 1 calc R U . . .
H40B H 0.8587 0.6423 0.8050 0.047 Uiso 1 1 calc R U . . .
C32 C 1.00640(14) 0.75466(12) 0.76717(19) 0.0359(6) Uani 1 1 d . . . . .
H32A H 1.0284 0.7440 0.7162 0.043 Uiso 1 1 calc R U . . .
H32B H 1.0406 0.7461 0.8320 0.043 Uiso 1 1 calc R U . . .
C35 C 0.99709(17) 0.55338(13) 0.7076(2) 0.0450(7) Uani 1 1 d . . . . .
H35A H 0.9519 0.5325 0.6999 0.054 Uiso 1 1 calc R U . . .
H35B H 1.0296 0.5427 0.7728 0.054 Uiso 1 1 calc R U . . .
C33 C 0.98709(17) 0.82192(13) 0.7598(2) 0.0456(7) Uani 1 1 d . . . . .
H33A H 0.9538 0.8303 0.6951 0.068 Uiso 1 1 calc R U . . .
H33B H 1.0295 0.8466 0.7690 0.068 Uiso 1 1 calc R U . . .
H33C H 0.9655 0.8323 0.8105 0.068 Uiso 1 1 calc R U . . .
C23 C 0.54388(15) 0.71416(14) 0.4137(2) 0.0470(7) Uani 1 1 d . . . . .
H23A H 0.5393 0.7360 0.3516 0.056 Uiso 1 1 calc R U . . .
H23B H 0.5004 0.6904 0.4058 0.056 Uiso 1 1 calc R U . . .
O13 O 0.86435(19) 0.46520(14) 0.7199(4) 0.1227(15) Uani 1 1 d . . . . .
C38 C 0.98438(18) 0.66808(14) 0.9590(2) 0.0442(7) Uani 1 1 d . . . . .
H38A H 0.9374 0.6560 0.9616 0.053 Uiso 1 1 calc R U . . .
H38B H 0.9847 0.7129 0.9501 0.053 Uiso 1 1 calc R U . . .
C26 C 0.43912(15) 0.71469(14) 0.5750(2) 0.0472(8) Uani 1 1 d . . . . .
H26A H 0.4442 0.7368 0.6369 0.057 Uiso 1 1 calc R U . . .
H26B H 0.4824 0.6907 0.5826 0.057 Uiso 1 1 calc R U . . .
C27 C 0.37578(15) 0.67219(14) 0.5521(3) 0.0508(8) Uani 1 1 d . . . . .
H27A H 0.3733 0.6481 0.4935 0.076 Uiso 1 1 calc R U . . .
H27B H 0.3329 0.6965 0.5404 0.076 Uiso 1 1 calc R U . . .
H27C H 0.3805 0.6447 0.6076 0.076 Uiso 1 1 calc R U . . .
C24 C 0.60725(15) 0.67116(13) 0.4378(3) 0.0495(8) Uani 1 1 d . . . . .
H24A H 0.6033 0.6440 0.3821 0.074 Uiso 1 1 calc R U . . .
H24B H 0.6086 0.6467 0.4956 0.074 Uiso 1 1 calc R U . . .
H24C H 0.6504 0.6952 0.4513 0.074 Uiso 1 1 calc R U . . .
C39 C 1.03978(19) 0.65003(15) 1.0532(2) 0.0527(8) Uani 1 1 d . . . . .
H39A H 1.0863 0.6531 1.0445 0.079 Uiso 1 1 calc R U . . .
H39B H 1.0316 0.6079 1.0700 0.079 Uiso 1 1 calc R U . . .
H39C H 1.0373 0.6774 1.1060 0.079 Uiso 1 1 calc R U . . .
O14 O 0.6669(3) 1.00344(17) 0.9181(5) 0.150(2) Uani 1 1 d . . . . .
C41 C 0.83018(16) 0.61750(15) 0.6605(3) 0.0539(9) Uani 1 1 d . . . . .
H41A H 0.8248 0.6590 0.6317 0.065 Uiso 1 1 calc R U . . .
H41B H 0.8488 0.5904 0.6191 0.065 Uiso 1 1 calc R U . . .
C42 C 0.75985(16) 0.59424(16) 0.6625(3) 0.0608(9) Uani 1 1 d . . . . .
H42A H 0.7282 0.5911 0.5954 0.091 Uiso 1 1 calc R U . . .
H42B H 0.7400 0.6226 0.6998 0.091 Uiso 1 1 calc R U . . .
H42C H 0.7656 0.5539 0.6935 0.091 Uiso 1 1 calc R U . . .
C48 C 0.7492(3) 0.94243(18) 0.8746(3) 0.0776(12) Uani 1 1 d . . . . .
H48A H 0.8003 0.9418 0.9035 0.116 Uiso 1 1 calc R U . . .
H48B H 0.7370 0.9369 0.8035 0.116 Uiso 1 1 calc R U . . .
H48C H 0.7285 0.9093 0.9025 0.116 Uiso 1 1 calc R U . . .
C43 C 0.82419(19) 0.42641(16) 0.7276(3) 0.0674(11) Uani 1 1 d . . . . .
C45 C 0.7857(3) 0.43259(19) 0.8020(3) 0.0798(12) Uani 1 1 d . . . . .
H45A H 0.7993 0.3992 0.8496 0.120 Uiso 1 1 calc R U . . .
H45B H 0.7350 0.4308 0.7690 0.120 Uiso 1 1 calc R U . . .
H45C H 0.7975 0.4718 0.8360 0.120 Uiso 1 1 calc R U . . .
C46 C 0.7216(3) 1.00180(19) 0.8959(3) 0.0782(13) Uani 1 1 d . . . . .
C36 C 1.0273(3) 0.53192(19) 0.6288(3) 0.0900(15) Uani 1 1 d . . . . .
H36A H 0.9939 0.5404 0.5643 0.135 Uiso 1 1 calc R U . . .
H36B H 1.0363 0.4879 0.6357 0.135 Uiso 1 1 calc R U . . .
H36C H 1.0714 0.5535 0.6353 0.135 Uiso 1 1 calc R U . . .
C47 C 0.7591(3) 1.05883(19) 0.8827(4) 0.0830(13) Uani 1 1 d . . . . .
H47A H 0.7370 1.0943 0.9029 0.124 Uiso 1 1 calc R U . . .
H47B H 0.7566 1.0631 0.8138 0.124 Uiso 1 1 calc R U . . .
H47C H 0.8084 1.0564 0.9230 0.124 Uiso 1 1 calc R U . . .
C44 C 0.8119(2) 0.3718(2) 0.6642(4) 0.0871(14) Uani 1 1 d . . . . .
H44A H 0.7619 0.3688 0.6277 0.131 Uiso 1 1 calc R U . . .
H44B H 0.8266 0.3352 0.7046 0.131 Uiso 1 1 calc R U . . .
H44C H 0.8391 0.3752 0.6181 0.131 Uiso 1 1 calc R U . . .
O16 O 0.5160(6) 1.0752(9) 1.0246(12) 0.255(8) Uani 0.5 1 d . . P G -3
O15 O 0.5591(11) 1.0000(7) 1.0695(12) 0.264(10) Uani 0.5 1 d . . P H 3
F4 F 0.8953(8) 0.5017(8) 1.0519(13) 0.035(4) Uani 0.2 1 d D . P D -2
F6 F 0.9083(10) 0.1949(10) 0.9421(17) 0.032(6) Uani 0.14 1 d D . P A -2
F3 F 0.6356(5) 0.4943(6) 1.1264(12) 0.02568(19) Uani 0.2 1 d D . P B -2
F1 F 0.8824(7) 0.8135(6) 0.9376(10) 0.02460(19) Uani 0.17 1 d . . P C -2
F2 F 0.6318(7) 0.6945(7) 0.7518(11) 0.0320(2) Uani 0.17 1 d D . P F -2
F5 F 0.6506(7) 0.3018(8) 0.7626(11) 0.0324(2) Uani 0.14 1 d D . P E -2

loop_
_atom_site_aniso_label
_atom_site_aniso_U_11
_atom_site_aniso_U_22
_atom_site_aniso_U_33
_atom_site_aniso_U_23
_atom_site_aniso_U_13
_atom_site_aniso_U_12
Fe2 0.01743(18) 0.02482(18) 0.01491(18) 0.00005(12) 0.00501(13) 0.00112(12)
Fe1 0.01905(18) 0.02532(19) 0.01412(18) 0.00043(12) 0.00372(13) 0.00122(12)
Cl6 0.0208(4) 0.0364(8) 0.0181(6) 0.0005(5) 0.0013(4) 0.0124(4)
Cl3 0.0182(5) 0.0250(4) 0.0406(4) -0.0035(3) 0.0190(4) -0.0014(4)
Cl1 0.0196(5) 0.0348(5) 0.0160(4) -0.0045(3) 0.0004(3) -0.0100(3)
Cl4 0.0197(4) 0.0267(6) 0.0364(8) 0.0064(5) 0.0165(5) 0.0028(4)
Cl5 0.0229(4) 0.0504(6) 0.0186(4) -0.0027(3) -0.0014(3) 0.0195(3)
Cl2 0.0229(5) 0.0523(6) 0.0166(4) 0.0019(4) -0.0001(4) -0.0196(3)
O7 0.0206(8) 0.0250(8) 0.0243(8) 0.0023(6) 0.0092(7) 0.0036(6)
O8 0.0206(8) 0.0259(8) 0.0232(8) -0.0003(6) 0.0083(7) -0.0005(6)
O12 0.0184(8) 0.0286(8) 0.0148(7) 0.0000(6) 0.0026(6) 0.0040(6)
O2 0.0194(8) 0.0275(8) 0.0134(7) -0.0006(6) 0.0015(6) -0.0013(6)
O1 0.0197(8) 0.0305(8) 0.0156(8) 0.0009(6) 0.0040(6) -0.0038(6)
O11 0.0172(8) 0.0268(8) 0.0167(8) 0.0002(6) 0.0048(6) 0.0022(6)
O9 0.0186(8) 0.0306(9) 0.0170(8) -0.0010(6) 0.0050(6) 0.0061(6)
O5 0.0206(8) 0.0246(8) 0.0210(8) -0.0002(6) 0.0078(6) 0.0031(6)
O10 0.0195(8) 0.0298(8) 0.0140(7) 0.0001(6) 0.0032(6) 0.0038(6)
O3 0.0189(8) 0.0276(8) 0.0151(8) -0.0007(6) 0.0039(6) -0.0040(6)
O6 0.0204(8) 0.0260(8) 0.0226(8) -0.0009(6) 0.0095(7) 0.0011(6)
O4 0.0208(8) 0.0317(8) 0.0125(7) 0.0000(6) 0.0020(6) -0.0050(7)
N1 0.0180(10) 0.0281(11) 0.0286(11) 0.0023(8) 0.0015(8) 0.0004(8)
N2 0.0233(10) 0.0344(11) 0.0284(11) 0.0040(9) 0.0057(9) 0.0044(9)
C7 0.0184(11) 0.0304(12) 0.0139(10) -0.0007(9) 0.0048(8) 0.0019(9)
C9 0.0198(11) 0.0286(12) 0.0157(10) -0.0025(9) 0.0053(9) -0.0006(9)
C16 0.0167(10) 0.0194(10) 0.0188(11) 0.0010(8) 0.0066(9) -0.0005(8)
C10 0.0176(11) 0.0295(12) 0.0159(10) -0.0012(9) 0.0045(9) 0.0025(9)
C4 0.0159(10) 0.0221(11) 0.0176(11) -0.0025(8) 0.0043(9) 0.0018(8)
C12 0.0174(11) 0.0300(12) 0.0140(10) -0.0009(9) 0.0027(8) 0.0011(9)
C8 0.0179(11) 0.0303(12) 0.0221(12) -0.0013(9) 0.0096(9) 0.0008(9)
C5 0.0175(11) 0.0259(11) 0.0141(10) -0.0026(8) 0.0020(8) 0.0002(9)
C3 0.0146(10) 0.0239(11) 0.0167(11) -0.0040(9) 0.0014(8) -0.0013(8)
C1 0.0181(11) 0.0245(11) 0.0163(11) -0.0011(8) 0.0047(9) 0.0017(9)
C11 0.0167(11) 0.0308(12) 0.0229(12) 0.0001(9) 0.0082(9) 0.0022(9)
C15 0.0161(10) 0.0236(11) 0.0163(10) 0.0024(8) 0.0030(8) -0.0008(8)
C17 0.0152(11) 0.0240(11) 0.0192(11) 0.0034(9) 0.0024(9) 0.0034(9)
C2 0.0160(10) 0.0244(11) 0.0140(10) -0.0027(8) 0.0022(8) 0.0031(8)
C13 0.0167(11) 0.0243(11) 0.0192(11) 0.0009(9) 0.0058(9) 0.0019(9)
C18 0.0171(10) 0.0233(11) 0.0149(10) 0.0023(8) 0.0041(8) -0.0008(8)
C22 0.0155(11) 0.0329(13) 0.0392(14) 0.0054(11) 0.0028(10) 0.0030(10)
C6 0.0173(11) 0.0323(12) 0.0174(11) -0.0018(9) 0.0018(9) -0.0047(9)
C25 0.0160(11) 0.0348(13) 0.0379(14) -0.0023(11) 0.0012(10) -0.0025(10)
C19 0.0296(13) 0.0333(13) 0.0229(12) 0.0009(10) 0.0025(10) 0.0093(11)
C14 0.0164(11) 0.0296(12) 0.0185(11) 0.0020(9) 0.0018(9) 0.0050(9)
C28 0.0295(13) 0.0340(13) 0.0230(12) -0.0008(10) 0.0020(10) -0.0100(11)
C20 0.0404(15) 0.0337(13) 0.0333(14) 0.0025(11) 0.0165(12) 0.0057(11)
C29 0.0420(15) 0.0371(14) 0.0325(14) -0.0019(11) 0.0166(12) -0.0062(12)
C34 0.0331(14) 0.0500(16) 0.0275(13) -0.0011(12) 0.0084(11) 0.0020(12)
C37 0.0335(14) 0.0387(14) 0.0295(13) 0.0033(11) 0.0063(11) 0.0078(11)
C31 0.0284(13) 0.0377(14) 0.0354(14) 0.0064(11) 0.0076(11) 0.0041(11)
C21 0.068(2) 0.0445(16) 0.0386(16) 0.0093(13) 0.0272(15) 0.0188(15)
C30 0.064(2) 0.0527(18) 0.0436(17) -0.0142(14) 0.0262(16) -0.0263(16)
C40 0.0301(14) 0.0383(15) 0.0496(17) 0.0080(13) 0.0115(13) -0.0004(12)
C32 0.0305(14) 0.0438(15) 0.0321(14) 0.0041(12) 0.0077(11) -0.0007(12)
C35 0.0516(18) 0.0434(16) 0.0408(16) -0.0065(13) 0.0156(14) 0.0022(14)
C33 0.0400(17) 0.0463(17) 0.0557(19) -0.0019(14) 0.0223(15) -0.0062(13)
C23 0.0327(15) 0.0465(17) 0.0547(19) -0.0073(14) 0.0029(13) 0.0146(13)
O13 0.106(3) 0.0569(18) 0.236(5) -0.017(2) 0.097(3) -0.0241(18)
C38 0.0574(19) 0.0409(16) 0.0367(15) 0.0000(13) 0.0179(14) 0.0064(14)
C26 0.0287(15) 0.0490(17) 0.0578(19) 0.0121(15) 0.0039(13) -0.0131(13)
C27 0.0270(15) 0.0405(16) 0.081(2) 0.0098(15) 0.0113(15) -0.0069(12)
C24 0.0261(15) 0.0343(15) 0.083(2) -0.0058(15) 0.0094(15) 0.0055(12)
C39 0.074(2) 0.0532(19) 0.0305(15) -0.0035(14) 0.0148(15) -0.0066(17)
O14 0.167(4) 0.116(3) 0.228(6) 0.038(3) 0.152(5) 0.038(3)
C41 0.0376(17) 0.0486(18) 0.062(2) 0.0152(15) -0.0049(15) -0.0109(14)
C42 0.0324(16) 0.0500(19) 0.091(3) 0.0017(18) 0.0055(17) -0.0051(14)
C48 0.100(3) 0.059(2) 0.076(3) 0.011(2) 0.031(3) 0.021(2)
C43 0.052(2) 0.0444(19) 0.101(3) 0.0150(19) 0.016(2) -0.0041(16)
C45 0.100(3) 0.068(3) 0.067(3) 0.006(2) 0.019(2) -0.014(2)
C46 0.087(3) 0.085(3) 0.077(3) 0.014(2) 0.045(3) 0.024(2)
C36 0.146(5) 0.063(2) 0.086(3) -0.018(2) 0.073(3) 0.008(3)
C47 0.095(3) 0.063(2) 0.100(3) -0.008(2) 0.041(3) -0.005(2)
C44 0.079(3) 0.080(3) 0.109(4) -0.020(3) 0.038(3) -0.029(2)
O16 0.151(10) 0.36(2) 0.332(18) 0.066(16) 0.199(12) 0.041(12)
O15 0.43(3) 0.249(16) 0.245(15) 0.025(12) 0.298(18) 0.079(16)
F4 0.052(11) 0.023(6) 0.034(7) 0.011(4) 0.021(5) 0.011(6)
F6 0.060(14) 0.022(10) 0.013(10) 0.004(6) 0.011(9) 0.017(7)
F3 0.0182(5) 0.0250(4) 0.0406(4) -0.0035(3) 0.0190(4) -0.0014(4)
F1 0.0196(5) 0.0348(5) 0.0160(4) -0.0045(3) 0.0004(3) -0.0100(3)
F2 0.0229(5) 0.0523(6) 0.0166(4) 0.0019(4) -0.0001(4) -0.0196(3)
F5 0.0229(4) 0.0504(6) 0.0186(4) -0.0027(3) -0.0014(3) 0.0195(3)

loop_
_atom_type_symbol
_atom_type_description
_atom_type_scat_dispersion_real
_atom_type_scat_dispersion_imag
_atom_type_scat_source
C C 0.0033 0.0016 'International Tables Vol C Tables 4.2.6.8 and 6.1.1.4'
H H 0.0000 0.0000 'International Tables Vol C Tables 4.2.6.8 and 6.1.1.4'
Cl Cl 0.1484 0.1585 'International Tables Vol C Tables 4.2.6.8 and 6.1.1.4'
F F 0.0171 0.0103 'International Tables Vol C Tables 4.2.6.8 and 6.1.1.4'
Fe Fe 0.3463 0.8444 'International Tables Vol C Tables 4.2.6.8 and 6.1.1.4'
N N 0.0061 0.0033 'International Tables Vol C Tables 4.2.6.8 and 6.1.1.4'
O O 0.0106 0.0060 'International Tables Vol C Tables 4.2.6.8 and 6.1.1.4'

loop_
_geom_angle_atom_site_label_1
_geom_angle_atom_site_label_2
_geom_angle_atom_site_label_3
_geom_angle
_geom_angle_site_symmetry_1
_geom_angle_site_symmetry_3
_geom_angle_publ_flag
O7 Fe2 O6 77.33(6) . . ?
O12 Fe2 O7 92.42(6) . . ?
O12 Fe2 O11 98.54(6) . 4_566 ?
O12 Fe2 O9 80.16(6) . . ?
O12 Fe2 O6 161.72(6) . . ?
O11 Fe2 O7 89.79(6) 4_566 . ?
O11 Fe2 O6 96.54(6) 4_566 . ?
O9 Fe2 O7 93.61(6) . . ?
O9 Fe2 O11 176.41(6) . 4_566 ?
O9 Fe2 O6 85.36(6) . . ?
O10 Fe2 O7 162.41(6) 4_566 . ?
O10 Fe2 O12 103.38(7) 4_566 . ?
O10 Fe2 O11 80.35(6) 4_566 4_566 ?
O10 Fe2 O9 96.65(6) 4_566 . ?
O10 Fe2 O6 89.27(6) 4_566 . ?
O8 Fe1 O5 78.05(6) . . ?
O2 Fe1 O8 90.61(6) . . ?
O2 Fe1 O1 80.88(6) . . ?
O2 Fe1 O5 161.69(6) . . ?
O2 Fe1 O3 100.66(6) . 4_576 ?
O1 Fe1 O8 93.52(6) . . ?
O1 Fe1 O5 85.48(6) . . ?
O3 Fe1 O8 88.84(6) 4_576 . ?
O3 Fe1 O1 177.18(6) 4_576 . ?
O3 Fe1 O5 93.50(6) 4_576 . ?
O4 Fe1 O8 165.34(6) 4_576 . ?
O4 Fe1 O2 101.35(7) 4_576 . ?
O4 Fe1 O1 96.71(6) 4_576 . ?
O4 Fe1 O5 92.28(6) 4_576 . ?
O4 Fe1 O3 80.69(6) 4_576 4_576 ?
C10 O7 Fe2 116.51(14) . . ?
C12 O8 Fe1 115.70(14) . . ?
C18 O12 Fe2 114.85(13) . . ?
C2 O2 Fe1 113.90(13) . . ?
C1 O1 Fe1 113.49(13) . . ?
C16 O11 Fe2 114.20(13) . 4_565 ?
C13 O9 Fe2 114.31(13) . . ?
C7 O5 Fe1 115.33(14) . . ?
C15 O10 Fe2 114.76(13) . 4_565 ?
C4 O3 Fe1 114.42(13) . 4_575 ?
C9 O6 Fe2 116.02(14) . . ?
C5 O4 Fe1 114.35(14) . 4_575 ?
C25 N1 C22 110.92(19) . . ?
C19 N1 C22 110.88(18) . . ?
C19 N1 C25 106.38(18) . . ?
C19 N1 C28 111.4(2) . . ?
C28 N1 C22 106.28(18) . . ?
C28 N1 C25 111.10(18) . . ?
C34 N2 C31 108.59(19) . . ?
C37 N2 C34 107.80(19) . . ?
C37 N2 C31 110.8(2) . . ?
C37 N2 C40 109.1(2) . . ?
C40 N2 C34 112.1(2) . . ?
C40 N2 C31 108.44(19) . . ?
O5 C7 C12 115.36(19) . . ?
O5 C7 C8 125.2(2) . . ?
C8 C7 C12 119.45(19) . . ?
O6 C9 C10 115.16(19) . . ?
O6 C9 C8 125.2(2) . . ?
C8 C9 C10 119.7(2) . . ?
O11 C16 C15 115.03(18) . . ?
O11 C16 C17 125.7(2) . . ?
C17 C16 C15 119.25(19) . . ?
O7 C10 C9 114.97(19) . . ?
O7 C10 C11 125.8(2) . . ?
C11 C10 C9 119.26(19) . . ?
O3 C4 C5 115.10(18) . . ?
O3 C4 C3 125.5(2) . . ?
C3 C4 C5 119.38(19) . . ?
O8 C12 C7 115.42(19) . . ?
O8 C12 C11 125.1(2) . . ?
C11 C12 C7 119.5(2) . . ?
C7 C8 Cl3 118.52(17) . . ?
C9 C8 Cl3 120.49(17) . . ?
C9 C8 C7 120.9(2) . . ?
F3 C8 Cl3 3.1(6) . . ?
F3 C8 C7 121.6(6) . . ?
F3 C8 C9 117.4(6) . . ?
O4 C5 C4 115.34(19) . . ?
O4 C5 C6 125.0(2) . . ?
C6 C5 C4 119.70(19) . . ?
C4 C3 Cl1 119.42(17) . . ?
C2 C3 Cl1 119.56(16) . . ?
C2 C3 C4 121.02(19) . . ?
F1 C3 Cl1 3.4(7) . . ?
F1 C3 C4 120.2(6) . . ?
F1 C3 C2 118.7(6) . . ?
O1 C1 C2 115.63(18) . . ?
O1 C1 C6 124.5(2) . . ?
C6 C1 C2 119.8(2) . . ?
C10 C11 Cl4 121.28(18) . . ?
C10 C11 C12 121.0(2) . . ?
C12 C11 Cl4 117.76(18) . . ?
F4 C11 Cl4 9.4(7) . . ?
F4 C11 C10 115.1(7) . . ?
F4 C11 C12 123.4(8) . . ?
O10 C15 C16 115.48(19) . . ?
O10 C15 C14 124.9(2) . . ?
C14 C15 C16 119.60(19) . . ?
C16 C17 Cl6 120.07(18) . . ?
C18 C17 Cl6 118.94(18) . . ?
C18 C17 C16 120.99(19) . . ?
F6 C17 Cl6 9.3(10) . . ?
F6 C17 C16 117.0(11) . . ?
F6 C17 C18 121.2(11) . . ?
O2 C2 C3 125.1(2) . . ?
O2 C2 C1 115.51(19) . . ?
C3 C2 C1 119.38(19) . . ?
O9 C13 C18 115.33(18) . . ?
O9 C13 C14 125.1(2) . . ?
C14 C13 C18 119.57(19) . . ?
O12 C18 C17 125.4(2) . . ?
O12 C18 C13 115.09(18) . . ?
C17 C18 C13 119.51(19) . . ?
N1 C22 H22A 108.3 . . ?
N1 C22 H22B 108.3 . . ?
H22A C22 H22B 107.4 . . ?
C23 C22 N1 116.0(2) . . ?
C23 C22 H22A 108.3 . . ?
C23 C22 H22B 108.3 . . ?
C5 C6 Cl2 120.07(17) . . ?
C5 C6 C1 120.7(2) . . ?
C1 C6 Cl2 119.25(18) . . ?
F2 C6 Cl2 4.9(8) . . ?
F2 C6 C5 119.4(7) . . ?
F2 C6 C1 119.8(7) . . ?
N1 C25 H25A 108.2 . . ?
N1 C25 H25B 108.2 . . ?
H25A C25 H25B 107.4 . . ?
C26 C25 N1 116.2(2) . . ?
C26 C25 H25A 108.2 . . ?
C26 C25 H25B 108.2 . . ?
N1 C19 H19A 108.3 . . ?
N1 C19 H19B 108.3 . . ?
H19A C19 H19B 107.4 . . ?
C20 C19 N1 116.0(2) . . ?
C20 C19 H19A 108.3 . . ?
C20 C19 H19B 108.3 . . ?
C15 C14 Cl5 119.90(17) . . ?
C13 C14 Cl5 119.01(17) . . ?
C13 C14 C15 121.1(2) . . ?
F5 C14 Cl5 6.1(8) . . ?
F5 C14 C15 118.8(7) . . ?
F5 C14 C13 119.9(7) . . ?
N1 C28 H28A 108.3 . . ?
N1 C28 H28B 108.3 . . ?
N1 C28 C29 115.8(2) . . ?
H28A C28 H28B 107.4 . . ?
C29 C28 H28A 108.3 . . ?
C29 C28 H28B 108.3 . . ?
C19 C20 H20A 109.7 . . ?
C19 C20 H20B 109.7 . . ?
C19 C20 C21 109.7(2) . . ?
H20A C20 H20B 108.2 . . ?
C21 C20 H20A 109.7 . . ?
C21 C20 H20B 109.7 . . ?
C28 C29 H29A 109.7 . . ?
C28 C29 H29B 109.7 . . ?
C28 C29 C30 109.8(2) . . ?
H29A C29 H29B 108.2 . . ?
C30 C29 H29A 109.7 . . ?
C30 C29 H29B 109.7 . . ?
N2 C34 H34A 108.4 . . ?
N2 C34 H34B 108.4 . . ?
H34A C34 H34B 107.5 . . ?
C35 C34 N2 115.5(2) . . ?
C35 C34 H34A 108.4 . . ?
C35 C34 H34B 108.4 . . ?
N2 C37 H37A 107.8 . . ?
N2 C37 H37B 107.8 . . ?
H37A C37 H37B 107.2 . . ?
C38 C37 N2 117.9(2) . . ?
C38 C37 H37A 107.8 . . ?
C38 C37 H37B 107.8 . . ?
N2 C31 H31A 108.1 . . ?
N2 C31 H31B 108.1 . . ?
H31A C31 H31B 107.3 . . ?
C32 C31 N2 116.8(2) . . ?
C32 C31 H31A 108.1 . . ?
C32 C31 H31B 108.1 . . ?
C20 C21 H21A 109.5 . . ?
C20 C21 H21B 109.5 . . ?
C20 C21 H21C 109.5 . . ?
H21A C21 H21B 109.5 . . ?
H21A C21 H21C 109.5 . . ?
H21B C21 H21C 109.5 . . ?
C29 C30 H30A 109.5 . . ?
C29 C30 H30B 109.5 . . ?
C29 C30 H30C 109.5 . . ?
H30A C30 H30B 109.5 . . ?
H30A C30 H30C 109.5 . . ?
H30B C30 H30C 109.5 . . ?
N2 C40 H40A 108.3 . . ?
N2 C40 H40B 108.3 . . ?
H40A C40 H40B 107.4 . . ?
C41 C40 N2 116.0(2) . . ?
C41 C40 H40A 108.3 . . ?
C41 C40 H40B 108.3 . . ?
C31 C32 H32A 109.8 . . ?
C31 C32 H32B 109.8 . . ?
C31 C32 C33 109.4(2) . . ?
H32A C32 H32B 108.2 . . ?
C33 C32 H32A 109.8 . . ?
C33 C32 H32B 109.8 . . ?
C34 C35 H35A 109.6 . . ?
C34 C35 H35B 109.6 . . ?
C34 C35 C36 110.5(3) . . ?
H35A C35 H35B 108.1 . . ?
C36 C35 H35A 109.6 . . ?
C36 C35 H35B 109.6 . . ?
C32 C33 H33A 109.5 . . ?
C32 C33 H33B 109.5 . . ?
C32 C33 H33C 109.5 . . ?
H33A C33 H33B 109.5 . . ?
H33A C33 H33C 109.5 . . ?
H33B C33 H33C 109.5 . . ?
C22 C23 H23A 110.0 . . ?
C22 C23 H23B 110.0 . . ?
C22 C23 C24 108.6(2) . . ?
H23A C23 H23B 108.3 . . ?
C24 C23 H23A 110.0 . . ?
C24 C23 H23B 110.0 . . ?
C37 C38 H38A 110.0 . . ?
C37 C38 H38B 110.0 . . ?
C37 C38 C39 108.5(2) . . ?
H38A C38 H38B 108.4 . . ?
C39 C38 H38A 110.0 . . ?
C39 C38 H38B 110.0 . . ?
C25 C26 H26A 109.9 . . ?
C25 C26 H26B 109.9 . . ?
C25 C26 C27 108.7(2) . . ?
H26A C26 H26B 108.3 . . ?
C27 C26 H26A 109.9 . . ?
C27 C26 H26B 109.9 . . ?
C26 C27 H27A 109.5 . . ?
C26 C27 H27B 109.5 . . ?
C26 C27 H27C 109.5 . . ?
H27A C27 H27B 109.5 . . ?
H27A C27 H27C 109.5 . . ?
H27B C27 H27C 109.5 . . ?
C23 C24 H24A 109.5 . . ?
C23 C24 H24B 109.5 . . ?
C23 C24 H24C 109.5 . . ?
H24A C24 H24B 109.5 . . ?
H24A C24 H24C 109.5 . . ?
H24B C24 H24C 109.5 . . ?
C38 C39 H39A 109.5 . . ?
C38 C39 H39B 109.5 . . ?
C38 C39 H39C 109.5 . . ?
H39A C39 H39B 109.5 . . ?
H39A C39 H39C 109.5 . . ?
H39B C39 H39C 109.5 . . ?
C40 C41 H41A 109.6 . . ?
C40 C41 H41B 109.6 . . ?
H41A C41 H41B 108.1 . . ?
C42 C41 C40 110.3(3) . . ?
C42 C41 H41A 109.6 . . ?
C42 C41 H41B 109.6 . . ?
C41 C42 H42A 109.5 . . ?
C41 C42 H42B 109.5 . . ?
C41 C42 H42C 109.5 . . ?
H42A C42 H42B 109.5 . . ?
H42A C42 H42C 109.5 . . ?
H42B C42 H42C 109.5 . . ?
H48A C48 H48B 109.5 . . ?
H48A C48 H48C 109.5 . . ?
H48B C48 H48C 109.5 . . ?
C46 C48 H48A 109.5 . . ?
C46 C48 H48B 109.5 . . ?
C46 C48 H48C 109.5 . . ?
O13 C43 C45 120.4(4) . . ?
O13 C43 C44 120.5(4) . . ?
C44 C43 C45 119.1(3) . . ?
C43 C45 H45A 109.5 . . ?
C43 C45 H45B 109.5 . . ?
C43 C45 H45C 109.5 . . ?
H45A C45 H45B 109.5 . . ?
H45A C45 H45C 109.5 . . ?
H45B C45 H45C 109.5 . . ?
O14 C46 C48 119.8(4) . . ?
O14 C46 C47 121.9(4) . . ?
C48 C46 C47 118.2(4) . . ?
C35 C36 H36A 109.5 . . ?
C35 C36 H36B 109.5 . . ?
C35 C36 H36C 109.5 . . ?
H36A C36 H36B 109.5 . . ?
H36A C36 H36C 109.5 . . ?
H36B C36 H36C 109.5 . . ?
C46 C47 H47A 109.5 . . ?
C46 C47 H47B 109.5 . . ?
C46 C47 H47C 109.5 . . ?
H47A C47 H47B 109.5 . . ?
H47A C47 H47C 109.5 . . ?
H47B C47 H47C 109.5 . . ?
C43 C44 H44A 109.5 . . ?
C43 C44 H44B 109.5 . . ?
C43 C44 H44C 109.5 . . ?
H44A C44 H44B 109.5 . . ?
H44A C44 H44C 109.5 . . ?
H44B C44 H44C 109.5 . . ?

loop_
_geom_bond_atom_site_label_1
_geom_bond_atom_site_label_2
_geom_bond_distance
_geom_bond_site_symmetry_2
_geom_bond_publ_flag
Fe2 O7 2.0777(16) . ?
Fe2 O12 1.9924(15) . ?
Fe2 O11 2.0073(15) 4_566 ?
Fe2 O9 2.0062(15) . ?
Fe2 O10 1.9864(15) 4_566 ?
Fe2 O6 2.0884(15) . ?
Fe1 O8 2.0717(16) . ?
Fe1 O2 1.9875(15) . ?
Fe1 O1 2.0009(15) . ?
Fe1 O5 2.0757(16) . ?
Fe1 O3 1.9942(15) 4_576 ?
Fe1 O4 1.9848(15) 4_576 ?
Cl6 C17 1.732(2) . ?
Cl3 C8 1.723(2) . ?
Cl1 C3 1.737(2) . ?
Cl4 C11 1.749(3) . ?
Cl5 C14 1.731(2) . ?
Cl2 C6 1.729(2) . ?
O7 C10 1.257(3) . ?
O8 C12 1.250(3) . ?
O12 C18 1.293(3) . ?
O2 C2 1.294(3) . ?
O1 C1 1.289(3) . ?
O11 Fe2 2.0072(15) 4_565 ?
O11 C16 1.292(3) . ?
O9 C13 1.290(3) . ?
O5 C7 1.257(3) . ?
O10 Fe2 1.9864(15) 4_565 ?
O10 C15 1.290(3) . ?
O3 Fe1 1.9943(15) 4_575 ?
O3 C4 1.288(3) . ?
O6 C9 1.258(3) . ?
O4 Fe1 1.9848(15) 4_575 ?
O4 C5 1.295(3) . ?
N1 C22 1.521(3) . ?
N1 C25 1.519(3) . ?
N1 C19 1.515(3) . ?
N1 C28 1.515(3) . ?
N2 C34 1.517(3) . ?
N2 C37 1.514(3) . ?
N2 C31 1.530(3) . ?
N2 C40 1.514(3) . ?
C7 C12 1.537(3) . ?
C7 C8 1.387(3) . ?
C9 C10 1.537(3) . ?
C9 C8 1.384(3) . ?
C16 C15 1.475(3) . ?
C16 C17 1.395(3) . ?
C10 C11 1.388(3) . ?
C4 C5 1.476(3) . ?
C4 C3 1.391(3) . ?
C12 C11 1.388(3) . ?
C8 F3 1.381(8) . ?
C5 C6 1.386(3) . ?
C3 C2 1.387(3) . ?
C3 F1 1.349(12) . ?
C1 C2 1.472(3) . ?
C1 C6 1.391(3) . ?
C11 F4 1.348(13) . ?
C15 C14 1.392(3) . ?
C17 C18 1.392(3) . ?
C17 F6 1.364(15) . ?
C13 C18 1.474(3) . ?
C13 C14 1.387(3) . ?
C22 H22A 0.9900 . ?
C22 H22B 0.9900 . ?
C22 C23 1.510(4) . ?
C6 F2 1.367(11) . ?
C25 H25A 0.9900 . ?
C25 H25B 0.9900 . ?
C25 C26 1.507(4) . ?
C19 H19A 0.9900 . ?
C19 H19B 0.9900 . ?
C19 C20 1.513(4) . ?
C14 F5 1.335(12) . ?
C28 H28A 0.9900 . ?
C28 H28B 0.9900 . ?
C28 C29 1.516(4) . ?
C20 H20A 0.9900 . ?
C20 H20B 0.9900 . ?
C20 C21 1.523(4) . ?
C29 H29A 0.9900 . ?
C29 H29B 0.9900 . ?
C29 C30 1.524(4) . ?
C34 H34A 0.9900 . ?
C34 H34B 0.9900 . ?
C34 C35 1.506(4) . ?
C37 H37A 0.9900 . ?
C37 H37B 0.9900 . ?
C37 C38 1.500(4) . ?
C31 H31A 0.9900 . ?
C31 H31B 0.9900 . ?
C31 C32 1.510(4) . ?
C21 H21A 0.9800 . ?
C21 H21B 0.9800 . ?
C21 H21C 0.9800 . ?
C30 H30A 0.9800 . ?
C30 H30B 0.9800 . ?
C30 H30C 0.9800 . ?
C40 H40A 0.9900 . ?
C40 H40B 0.9900 . ?
C40 C41 1.509(4) . ?
C32 H32A 0.9900 . ?
C32 H32B 0.9900 . ?
C32 C33 1.518(4) . ?
C35 H35A 0.9900 . ?
C35 H35B 0.9900 . ?
C35 C36 1.512(5) . ?
C33 H33A 0.9800 . ?
C33 H33B 0.9800 . ?
C33 H33C 0.9800 . ?
C23 H23A 0.9900 . ?
C23 H23B 0.9900 . ?
C23 C24 1.532(4) . ?
O13 C43 1.197(4) . ?
C38 H38A 0.9900 . ?
C38 H38B 0.9900 . ?
C38 C39 1.515(4) . ?
C26 H26A 0.9900 . ?
C26 H26B 0.9900 . ?
C26 C27 1.526(4) . ?
C27 H27A 0.9800 . ?
C27 H27B 0.9800 . ?
C27 H27C 0.9800 . ?
C24 H24A 0.9800 . ?
C24 H24B 0.9800 . ?
C24 H24C 0.9800 . ?
C39 H39A 0.9800 . ?
C39 H39B 0.9800 . ?
C39 H39C 0.9800 . ?
O14 C46 1.231(6) . ?
C41 H41A 0.9900 . ?
C41 H41B 0.9900 . ?
C41 C42 1.506(4) . ?
C42 H42A 0.9800 . ?
C42 H42B 0.9800 . ?
C42 H42C 0.9800 . ?
C48 H48A 0.9800 . ?
C48 H48B 0.9800 . ?
C48 H48C 0.9800 . ?
C48 C46 1.481(5) . ?
C43 C45 1.503(6) . ?
C43 C44 1.477(6) . ?
C45 H45A 0.9800 . ?
C45 H45B 0.9800 . ?
C45 H45C 0.9800 . ?
C46 C47 1.499(6) . ?
C36 H36A 0.9800 . ?
C36 H36B 0.9800 . ?
C36 H36C 0.9800 . ?
C47 H47A 0.9800 . ?
C47 H47B 0.9800 . ?
C47 H47C 0.9800 . ?
C44 H44A 0.9800 . ?
C44 H44B 0.9800 . ?
C44 H44C 0.9800 . ?

loop_
_geom_torsion_atom_site_label_1
_geom_torsion_atom_site_label_2
_geom_torsion_atom_site_label_3
_geom_torsion_atom_site_label_4
_geom_torsion
_geom_torsion_site_symmetry_1
_geom_torsion_site_symmetry_2
_geom_torsion_site_symmetry_3
_geom_torsion_site_symmetry_4
_geom_torsion_publ_flag
Fe2 O7 C10 C9 0.8(2) . . . . ?
Fe2 O7 C10 C11 -179.13(18) . . . . ?
Fe2 O12 C18 C17 177.64(17) . . . . ?
Fe2 O12 C18 C13 -2.0(2) . . . . ?
Fe2 O11 C16 C15 -2.8(2) 4_565 . . . ?
Fe2 O11 C16 C17 178.18(17) 4_565 . . . ?
Fe2 O9 C13 C18 5.0(2) . . . . ?
Fe2 O9 C13 C14 -175.21(18) . . . . ?
Fe2 O10 C15 C16 3.3(2) 4_565 . . . ?
Fe2 O10 C15 C14 -177.48(18) 4_565 . . . ?
Fe2 O6 C9 C10 -0.5(2) . . . . ?
Fe2 O6 C9 C8 179.62(18) . . . . ?
Fe1 O8 C12 C7 3.1(2) . . . . ?
Fe1 O8 C12 C11 -177.06(18) . . . . ?
Fe1 O2 C2 C3 -176.38(17) . . . . ?
Fe1 O2 C2 C1 4.2(2) . . . . ?
Fe1 O1 C1 C2 -6.8(2) . . . . ?
Fe1 O1 C1 C6 174.50(18) . . . . ?
Fe1 O5 C7 C12 -2.4(2) . . . . ?
Fe1 O5 C7 C8 177.13(18) . . . . ?
Fe1 O3 C4 C5 2.9(2) 4_575 . . . ?
Fe1 O3 C4 C3 -178.64(17) 4_575 . . . ?
Fe1 O4 C5 C4 -1.5(2) 4_575 . . . ?
Fe1 O4 C5 C6 178.48(18) 4_575 . . . ?
Cl6 C17 C18 O12 2.4(3) . . . . ?
Cl6 C17 C18 C13 -178.00(17) . . . . ?
Cl1 C3 C2 O2 -1.5(3) . . . . ?
Cl1 C3 C2 C1 177.93(16) . . . . ?
O7 C10 C11 Cl4 3.6(3) . . . . ?
O7 C10 C11 C12 -175.8(2) . . . . ?
O7 C10 C11 F4 -4.4(9) . . . . ?
O8 C12 C11 Cl4 -3.4(3) . . . . ?
O8 C12 C11 C10 176.0(2) . . . . ?
O8 C12 C11 F4 5.4(10) . . . . ?
O1 C1 C2 O2 1.8(3) . . . . ?
O1 C1 C2 C3 -177.67(19) . . . . ?
O1 C1 C6 Cl2 -2.0(3) . . . . ?
O1 C1 C6 C5 179.1(2) . . . . ?
O1 C1 C6 F2 3.5(9) . . . . ?
O11 C16 C15 O10 -0.3(3) . . . . ?
O11 C16 C15 C14 -179.56(19) . . . . ?
O11 C16 C17 Cl6 -2.1(3) . . . . ?
O11 C16 C17 C18 178.3(2) . . . . ?
O11 C16 C17 F6 7.9(11) . . . . ?
O9 C13 C18 O12 -2.0(3) . . . . ?
O9 C13 C18 C17 178.3(2) . . . . ?
O9 C13 C14 Cl5 2.3(3) . . . . ?
O9 C13 C14 C15 -179.5(2) . . . . ?
O9 C13 C14 F5 -4.6(10) . . . . ?
O5 C7 C12 O8 -0.4(3) . . . . ?
O5 C7 C12 C11 179.7(2) . . . . ?
O5 C7 C8 Cl3 1.8(3) . . . . ?
O5 C7 C8 C9 -175.8(2) . . . . ?
O5 C7 C8 F3 1.0(9) . . . . ?
O10 C15 C14 Cl5 -0.4(3) . . . . ?
O10 C15 C14 C13 -178.6(2) . . . . ?
O10 C15 C14 F5 6.4(10) . . . . ?
O3 C4 C5 O4 -0.9(3) . . . . ?
O3 C4 C5 C6 179.1(2) . . . . ?
O3 C4 C3 Cl1 2.9(3) . . . . ?
O3 C4 C3 C2 -177.4(2) . . . . ?
O3 C4 C3 F1 -1.0(8) . . . . ?
O6 C9 C10 O7 -0.2(3) . . . . ?
O6 C9 C10 C11 179.7(2) . . . . ?
O6 C9 C8 Cl3 -1.2(3) . . . . ?
O6 C9 C8 C7 176.2(2) . . . . ?
O6 C9 C8 F3 -0.7(8) . . . . ?
O4 C5 C6 Cl2 -0.1(3) . . . . ?
O4 C5 C6 C1 178.8(2) . . . . ?
O4 C5 C6 F2 -5.6(9) . . . . ?
N1 C22 C23 C24 -169.8(2) . . . . ?
N1 C25 C26 C27 -170.3(2) . . . . ?
N1 C19 C20 C21 169.6(2) . . . . ?
N1 C28 C29 C30 171.4(2) . . . . ?
N2 C34 C35 C36 176.7(3) . . . . ?
N2 C37 C38 C39 -179.5(2) . . . . ?
N2 C31 C32 C33 -171.6(2) . . . . ?
N2 C40 C41 C42 -173.9(3) . . . . ?
C7 C12 C11 Cl4 176.49(17) . . . . ?
C7 C12 C11 C10 -4.1(3) . . . . ?
C7 C12 C11 F4 -174.7(9) . . . . ?
C9 C10 C11 Cl4 -176.39(17) . . . . ?
C9 C10 C11 C12 4.3(3) . . . . ?
C9 C10 C11 F4 175.6(9) . . . . ?
C16 C15 C14 Cl5 178.81(16) . . . . ?
C16 C15 C14 C13 0.7(3) . . . . ?
C16 C15 C14 F5 -174.3(10) . . . . ?
C16 C17 C18 O12 -178.0(2) . . . . ?
C16 C17 C18 C13 1.7(3) . . . . ?
C10 C9 C8 Cl3 178.90(16) . . . . ?
C10 C9 C8 C7 -3.6(3) . . . . ?
C10 C9 C8 F3 179.5(8) . . . . ?
C4 C5 C6 Cl2 179.90(17) . . . . ?
C4 C5 C6 C1 -1.2(3) . . . . ?
C4 C5 C6 F2 174.4(9) . . . . ?
C4 C3 C2 O2 178.8(2) . . . . ?
C4 C3 C2 C1 -1.8(3) . . . . ?
C12 C7 C8 Cl3 -178.73(16) . . . . ?
C12 C7 C8 C9 3.8(3) . . . . ?
C12 C7 C8 F3 -179.5(8) . . . . ?
C8 C7 C12 O8 180.0(2) . . . . ?
C8 C7 C12 C11 0.1(3) . . . . ?
C8 C9 C10 O7 179.7(2) . . . . ?
C8 C9 C10 C11 -0.4(3) . . . . ?
C5 C4 C3 Cl1 -178.72(16) . . . . ?
C5 C4 C3 C2 1.0(3) . . . . ?
C5 C4 C3 F1 177.4(8) . . . . ?
C3 C4 C5 O4 -179.50(19) . . . . ?
C3 C4 C5 C6 0.5(3) . . . . ?
C15 C16 C17 Cl6 178.99(17) . . . . ?
C15 C16 C17 C18 -0.7(3) . . . . ?
C15 C16 C17 F6 -171.0(11) . . . . ?
C17 C16 C15 O10 178.80(19) . . . . ?
C17 C16 C15 C14 -0.5(3) . . . . ?
C2 C1 C6 Cl2 179.32(17) . . . . ?
C2 C1 C6 C5 0.4(3) . . . . ?
C2 C1 C6 F2 -175.1(9) . . . . ?
C18 C13 C14 Cl5 -177.83(17) . . . . ?
C18 C13 C14 C15 0.3(3) . . . . ?
C18 C13 C14 F5 175.3(10) . . . . ?
C22 N1 C25 C26 56.7(3) . . . . ?
C22 N1 C19 C20 -63.2(3) . . . . ?
C22 N1 C28 C29 176.9(2) . . . . ?
C6 C1 C2 O2 -179.4(2) . . . . ?
C6 C1 C2 C3 1.1(3) . . . . ?
C25 N1 C22 C23 56.9(3) . . . . ?
C25 N1 C19 C20 176.1(2) . . . . ?
C25 N1 C28 C29 -62.3(3) . . . . ?
C19 N1 C22 C23 -61.1(3) . . . . ?
C19 N1 C25 C26 177.3(2) . . . . ?
C19 N1 C28 C29 56.1(3) . . . . ?
C14 C13 C18 O12 178.1(2) . . . . ?
C14 C13 C18 C17 -1.5(3) . . . . ?
C28 N1 C22 C23 177.8(2) . . . . ?
C28 N1 C25 C26 -61.3(3) . . . . ?
C28 N1 C19 C20 54.9(3) . . . . ?
C34 N2 C37 C38 169.4(2) . . . . ?
C34 N2 C31 C32 -62.1(3) . . . . ?
C34 N2 C40 C41 -50.7(3) . . . . ?
C37 N2 C34 C35 62.4(3) . . . . ?
C37 N2 C31 C32 56.1(3) . . . . ?
C37 N2 C40 C41 -170.0(2) . . . . ?
C31 N2 C34 C35 -177.5(2) . . . . ?
C31 N2 C37 C38 50.7(3) . . . . ?
C31 N2 C40 C41 69.2(3) . . . . ?
C40 N2 C34 C35 -57.7(3) . . . . ?
C40 N2 C37 C38 -68.7(3) . . . . ?
C40 N2 C31 C32 175.9(2) . . . . ?
F6 C17 C18 O12 -8.0(12) . . . . ?
F6 C17 C18 C13 171.6(11) . . . . ?
F1 C3 C2 O2 2.3(8) . . . . ?
F1 C3 C2 C1 -178.3(7) . . . . ?
